data_1537517
loop_
_publ_author_name
'Kihlborg, L.'
'Roennquist, A.'
'Haegerstroem, G.'

_publ_section_title
;
 On Molybdenum Oxide Hydroxides Genotypic with Mo O3
;
_journal_name_full 'Acta Chemica Scandinavica (1-27,1973-42,1988)'
_journal_page_first 1187
_journal_page_last 1188
_journal_volume 15
_journal_year 1961
_chemical_formula_sum 'H0.5 Mo O3'
_chemical_name_systematic 'Mo O2.5 (O H).5'
_space_group_IT_number 63
_symmetry_space_group_name_Hall '-C 2c 2'
_symmetry_space_group_name_H-M 'C m c m'
_cell_angle_alpha 90
_cell_angle_beta 90
_cell_angle_gamma 90
_cell_formula_units_Z 4
_cell_length_a 3.888
_cell_length_b 14.082
_cell_length_c 3.734
_cell_volume 204.440
_citation_journal_id_ASTM ACSAA4
_cod_data_source_file Kihlborg_ACSAA4_1961_1920.cif
_cod_data_source_block H0.5Mo1O3
_cod_original_cell_volume 204.4395
_cod_original_formula_sum 'H0.5 Mo1 O3'
_cod_database_code 1537517

loop_
_symmetry_equiv_pos_as_xyz
x,y,z
-x,-y,z+1/2
x,-y,-z
-x,y,-z+1/2
-x,-y,-z
x,y,-z-1/2
-x,y,z
x,-y,z-1/2
x+1/2,y+1/2,z
-x+1/2,-y+1/2,z+1/2
x+1/2,-y+1/2,-z
-x+1/2,y+1/2,-z+1/2
-x+1/2,-y+1/2,-z
x+1/2,y+1/2,-z-1/2
-x+1/2,y+1/2,z
x+1/2,-y+1/2,z-1/2

loop_
_atom_site_label
_atom_site_type_symbol
_atom_site_fract_x
_atom_site_fract_y
_atom_site_fract_z
_atom_site_occupancy
_atom_site_U_iso_or_equiv
O2 O-2 0 0.6 0.25 1 0.0
O1 O-2 0 0.935 0.25 1 0.0
Mo1 Mo+5 0 0.0998 0.25 1 0.0
O3 O-2 0 0.23 0.25 1 0.0
